data_4514803
loop_
_publ_author_name
'Bai, Zibo'
'Zheng, Sujuan'
'Bai, Ziqian'
'Song, Fangfang'
'Wang, Hao'
'Peng, Qian'
'Chen, Gong'
'He, Gang'

_publ_section_title
;
 Palladium-Catalyzed Amide-Directed Enantioselective Carboboration of
 Unactivated Alkenes Using a Chiral Monodentate Oxazoline Ligand
;
_journal_issue 7
_journal_name_full 'ACS Catalysis'
_journal_page_first 6502
_journal_paper_doi 10.1021/acscatal.9b01350
_journal_volume 9
_journal_year 2019
_chemical_absolute_configuration ad
_chemical_formula_moiety 'C30 H36 B N3 O3'
_chemical_formula_sum 'C30 H36 B N3 O3'
_chemical_formula_weight 497.43
_space_group_crystal_system tetragonal
_space_group_IT_number 92
_space_group_name_Hall 'P 4abw 2nw'
_space_group_name_H-M_alt 'P 41 21 2'
_symmetry_space_group_name_Hall 'P 4abw 2nw'
_symmetry_space_group_name_H-M 'P 41 21 2'
_atom_sites_solution_hydrogens geom
_atom_sites_solution_primary dual
_audit_creation_date 2019-03-20
_audit_creation_method
;
Olex2 1.2
(compiled 2018.05.29 svn.r3508 for OlexSys, GUI svn.r5506)
;
_cell_angle_alpha 90
_cell_angle_beta 90
_cell_angle_gamma 90
_cell_formula_units_Z 8
_cell_length_a 9.03220(10)
_cell_length_b 9.03220(10)
_cell_length_c 68.9818(6)
_cell_measurement_reflns_used 23223
_cell_measurement_temperature 294.15
_cell_measurement_theta_max 78.4420
_cell_measurement_theta_min 4.9680
_cell_volume 5627.58(10)
_computing_cell_refinement 'CrysAlisPro 1.171.39.46 (Rigaku OD, 2018)'
_computing_data_collection 'CrysAlisPro 1.171.39.46 (Rigaku OD, 2018)'
_computing_data_reduction 'CrysAlisPro 1.171.39.46 (Rigaku OD, 2018)'
_computing_molecular_graphics 'Olex2 (Dolomanov et al., 2009)'
_computing_publication_material 'Olex2 (Dolomanov et al., 2009)'
_computing_structure_refinement 'ShelXL (Sheldrick, 2015)'
_computing_structure_solution 'ShelXT (Sheldrick, 2015)'
_diffrn_ambient_temperature 294.15
_diffrn_detector PILT
_diffrn_measured_fraction_theta_full 1.000
_diffrn_measured_fraction_theta_max 0.992
_diffrn_measurement_details
;
List of Runs (angles in degrees, time in seconds):

  # Type    Start    End  Width  t~exp~   \w     \q     \k     \f   Frames
--------------------------------------------------------------------------
  1  \w    -84.00  92.70   0.38    1.01    --    5.00  -9.00-122.00  465
  2  \w   -140.00  38.22   0.38    1.01    --  -50.10  -9.00-122.00  469
  3  \w   -135.00-109.92   0.38    4.04    -- -110.00   9.00  53.00   66
  4  \w   -151.00-110.34   0.38    4.04    -- -110.00  -9.00-122.00  107
  5  \w    -67.00  38.26   0.38    1.01    --  -50.10  38.00-180.00  277
  6  \w    -54.00 -19.80   0.38    1.01    --  -50.10 -66.00 136.05   90
  7  \w    -96.00 -22.28   0.38    1.01    --  -50.10 -44.00  25.98  194
  8  \w   -186.00-129.76   0.38    4.04    -- -110.00 -59.00  53.12  148
  9  \w   -119.00 -92.78   0.38    4.04    -- -110.00  72.00 150.00   69
 10  \w   -177.00 -82.00   0.38    4.04    -- -110.00 -43.00-121.60  250
 11  \w   -136.00 -22.00   0.38    4.04    -- -110.00  72.00-180.00  300
 12  \w   -175.00-148.78   0.38    4.04    -- -110.00 -57.00-180.00   69
 13  \w   -122.00 -95.78   0.38    4.04    -- -110.00 -57.00-180.00   69
 14  \w   -138.00 -62.76   0.38    4.04    -- -110.00  72.00-156.75  198
 15  \w   -123.00 -93.36   0.38    4.04    -- -110.00 -59.00  53.12   78
 16  \w   -132.00 -21.80   0.38    4.04    -- -110.00  38.00  30.00  290
;
_diffrn_measurement_device 'four-circle diffractometer'
_diffrn_measurement_device_type 'XtaLAB AFC12 (RCD3): Kappa single'
_diffrn_measurement_method '\w scans'
_diffrn_orient_matrix_type 'CrysAlisPro convention (1999,Acta A55,543-557)'
_diffrn_orient_matrix_UB_11 0.0173524000
_diffrn_orient_matrix_UB_12 0.1588491000
_diffrn_orient_matrix_UB_13 -0.0077916000
_diffrn_orient_matrix_UB_21 -0.0102342000
_diffrn_orient_matrix_UB_22 -0.0588640000
_diffrn_orient_matrix_UB_23 -0.0209209000
_diffrn_orient_matrix_UB_31 -0.1693980000
_diffrn_orient_matrix_UB_32 0.0197848000
_diffrn_orient_matrix_UB_33 0.0004669000
_diffrn_radiation_monochromator mirror
_diffrn_radiation_probe x-ray
_diffrn_radiation_type CuK\a
_diffrn_radiation_wavelength 1.54184
_diffrn_reflns_av_R_equivalents 0.0354
_diffrn_reflns_av_unetI/netI 0.0182
_diffrn_reflns_Laue_measured_fraction_full 1.000
_diffrn_reflns_Laue_measured_fraction_max 0.992
_diffrn_reflns_limit_h_max 8
_diffrn_reflns_limit_h_min -10
_diffrn_reflns_limit_k_max 11
_diffrn_reflns_limit_k_min -10
_diffrn_reflns_limit_l_max 83
_diffrn_reflns_limit_l_min -87
_diffrn_reflns_number 43274
_diffrn_reflns_point_group_measured_fraction_full 1.000
_diffrn_reflns_point_group_measured_fraction_max 0.987
_diffrn_reflns_theta_full 67.684
_diffrn_reflns_theta_max 79.686
_diffrn_reflns_theta_min 4.938
_diffrn_source 'Rotating-anode X-ray tube'
_diffrn_source_type 'Rigaku (Cu) X-ray Source'
_exptl_absorpt_coefficient_mu 0.596
_exptl_absorpt_correction_T_max 1.00000
_exptl_absorpt_correction_T_min 0.28947
_exptl_absorpt_correction_type multi-scan
_exptl_absorpt_process_details
;
CrysAlisPro 1.171.39.46 (Rigaku Oxford Diffraction, 2018)
Empirical absorption correction using spherical harmonics,
 implemented in SCALE3 ABSPACK scaling algorithm.
;
_exptl_crystal_colour colourless
_exptl_crystal_colour_primary colourless
_exptl_crystal_density_diffrn 1.174
_exptl_crystal_description plate
_exptl_crystal_F_000 2128
_exptl_crystal_size_max 0.26
_exptl_crystal_size_mid 0.24
_exptl_crystal_size_min 0.1
_refine_diff_density_max 0.198
_refine_diff_density_min -0.264
_refine_diff_density_rms 0.037
_refine_ls_abs_structure_details
;
 Flack x determined using 1898 quotients [(I+)-(I-)]/[(I+)+(I-)]
 (Parsons, Flack and Wagner, Acta Cryst. B69 (2013) 249-259).
;
_refine_ls_abs_structure_Flack -0.02(7)
_refine_ls_extinction_method none
_refine_ls_goodness_of_fit_ref 1.033
_refine_ls_hydrogen_treatment constr
_refine_ls_matrix_type full
_refine_ls_number_parameters 417
_refine_ls_number_reflns 6066
_refine_ls_number_restraints 136
_refine_ls_restrained_S_all 1.160
_refine_ls_R_factor_all 0.0617
_refine_ls_R_factor_gt 0.0584
_refine_ls_shift/su_max 0.001
_refine_ls_shift/su_mean 0.000
_refine_ls_structure_factor_coef Fsqd
_refine_ls_weighting_details 'w=1/[\s^2^(Fo^2^)+(0.0913P)^2^+0.9994P] where P=(Fo^2^+2Fc^2^)/3'
_refine_ls_weighting_scheme calc
_refine_ls_wR_factor_gt 0.1624
_refine_ls_wR_factor_ref 0.1657
_reflns_Friedel_coverage 0.632
_reflns_Friedel_fraction_full 1.000
_reflns_Friedel_fraction_max 0.979
_reflns_number_gt 5567
_reflns_number_total 6066
_reflns_threshold_expression 'I > 2\s(I)'
_cod_data_source_file cs9b01350_si_003.cif
_cod_data_source_block p20190319b
_cod_original_cell_volume 5627.58(13)
_cod_database_code 4514803
_shelx_shelxl_version_number 2018/3
_chemical_oxdiff_formula C30H36BN3O3
_shelx_space_group_comment
;
The symmetry employed for this shelxl refinement is uniquely defined
by the following loop, which should always be used as a source of
symmetry information in preference to the above space-group names.
They are only intended as comments.
;
_shelx_estimated_absorpt_t_max 0.943
_shelx_estimated_absorpt_t_min 0.860
_reflns_odcompleteness_completeness 99.53
_reflns_odcompleteness_iscentric 1
_reflns_odcompleteness_theta 74.33
_olex2_refinement_description
;
1. Fixed Uiso
 At 1.2 times of:
  All C(H) groups, All C(H,H) groups, All N(H) groups
 At 1.5 times of:
  All C(H,H,H) groups
2. Restrained distances
 C25-C26 = C25A-C26A
 1.54 with sigma of 0.01
 O2-C25 = O2A-C25A = O3-C26 = O3A-C26A
 1.45 with sigma of 0.01
 C25-C27 = C25-C28 = C26-C29 = C26-C30
 1.54 with sigma of 0.01
 C25A-C27A = C25A-C28A = C26A-C29A = C26A-C30A
 1.54 with sigma of 0.01
 C26-C27 = C26-C28 = C25-C29 = C25-C30 = C27-C28 = C29-C30
 2.52 with sigma of 0.01
 C26A-C27A = C26A-C28A = C25A-C29A = C25A-C30A = C27A-C28A = C29A-C30A
 2.52 with sigma of 0.01
 B1-O2 \\sim B1-O3 \\sim B1-O2A \\sim B1-O3A
 with sigma of 0.01
 B1-C25 \\sim B1-C25A \\sim B1-C26 \\sim B1-C26A
 with sigma of 0.01
3. Restrained planarity
 C12, B1, O2, O3
 with sigma of 0.01
 C12, B1, O2A, O3A
 with sigma of 0.01
4. Uiso/Uaniso restraints and constraints
Uanis(C27) \\sim Ueq, Uanis(C28) \\sim Ueq, Uanis(C29) \\sim Ueq, Uanis(C30)
\\sim Ueq, Uanis(C27A) \\sim Ueq, Uanis(C28A) \\sim Ueq, Uanis(C29A) \\sim Ueq,
Uanis(C30A) \\sim Ueq: with sigma of 0.005 and sigma for terminal atoms of 0.02
Uanis(C25) \\sim Ueq, Uanis(C26) \\sim Ueq, Uanis(O2) \\sim Ueq, Uanis(O3)
\\sim Ueq, Uanis(C25A) \\sim Ueq, Uanis(C26A) \\sim Ueq, Uanis(O2A) \\sim Ueq,
Uanis(O3A) \\sim Ueq: with sigma of 0.005 and sigma for terminal atoms of 0.02
5. Others
 Sof(O2A)=Sof(O3A)=Sof(C25A)=Sof(C26A)=Sof(C27A)=Sof(H27D)=Sof(H27E)=Sof(H27F)=
 Sof(C28A)=Sof(H28D)=Sof(H28E)=Sof(H28F)=Sof(C29A)=Sof(H29D)=Sof(H29E)=
 Sof(H29F)=Sof(C30A)=Sof(H30D)=Sof(H30E)=Sof(H30F)=1-FVAR(1)
 Sof(O2)=Sof(O3)=Sof(C25)=Sof(C26)=Sof(C27)=Sof(H27A)=Sof(H27B)=Sof(H27C)=
 Sof(C28)=Sof(H28A)=Sof(H28B)=Sof(H28C)=Sof(C29)=Sof(H29A)=Sof(H29B)=Sof(H29C)=
 Sof(C30)=Sof(H30A)=Sof(H30B)=Sof(H30C)=FVAR(1)
6.a Ternary CH refined with riding coordinates:
 C12(H12), C13(H13)
6.b Secondary CH2 refined with riding coordinates:
 C11(H11A,H11B), C14(H14A,H14B)
6.c Aromatic/amide H refined with riding coordinates:
 N2(H2), C1(H1), C2(H2A), C3(H3), C7(H7), C8(H8), C9(H9), C17(H17), C20(H20),
 C21(H21), C22(H22), C23(H23)
6.d Idealised Me refined as rotating group:
 C15(H15A,H15B,H15C), C24(H24A,H24B,H24C), C27(H27A,H27B,H27C), C28(H28A,H28B,
 H28C), C29(H29A,H29B,H29C), C30(H30A,H30B,H30C), C27A(H27D,H27E,H27F),
 C28A(H28D,H28E,H28F), C29A(H29D,H29E,H29F), C30A(H30D,H30E,H30F)
;
_olex2_submission_special_instructions 'No special instructions were received'
_oxdiff_exptl_absorpt_empirical_details
;
Empirical correction (ABSPACK) includes:
- Absorption correction using spherical harmonics
- Frame scaling
;
_oxdiff_exptl_absorpt_empirical_full_max 2.620
_oxdiff_exptl_absorpt_empirical_full_min 0.516

loop_
_space_group_symop_operation_xyz
'x, y, z'
'-x, -y, z+1/2'
'-y+1/2, x+1/2, z+1/4'
'y+1/2, -x+1/2, z+3/4'
'-x+1/2, y+1/2, -z+1/4'
'x+1/2, -y+1/2, -z+3/4'
'y, x, -z'
'-y, -x, -z+1/2'

loop_
_atom_site_label
_atom_site_type_symbol
_atom_site_fract_x
_atom_site_fract_y
_atom_site_fract_z
_atom_site_U_iso_or_equiv
_atom_site_adp_type
_atom_site_occupancy
_atom_site_site_symmetry_order
_atom_site_calc_flag
_atom_site_refinement_flags_posn
_atom_site_refinement_flags_adp
_atom_site_refinement_flags_occupancy
_atom_site_disorder_assembly
_atom_site_disorder_group
O1 O 1.1278(4) 0.6131(5) 0.46205(4) 0.1256(14) Uani 1 1 d . . . . .
N1 N 0.7593(4) 0.5140(4) 0.51127(4) 0.0826(9) Uani 1 1 d . . . . .
N2 N 0.9350(3) 0.5570(3) 0.48137(3) 0.0675(6) Uani 1 1 d . . . . .
H2 H 0.858197 0.500889 0.482015 0.081 Uiso 1 1 calc R . . . .
N3 N 0.5889(3) 0.5875(3) 0.40344(3) 0.0664(6) Uani 1 1 d . . . . .
C1 C 0.6690(5) 0.4866(6) 0.52595(6) 0.1026(14) Uani 1 1 d . . . . .
H1 H 0.596238 0.414593 0.524510 0.123 Uiso 1 1 calc R . . . .
C2 C 0.6798(6) 0.5635(8) 0.54377(6) 0.117(2) Uani 1 1 d . . . . .
H2A H 0.614570 0.542707 0.553839 0.140 Uiso 1 1 calc R . . . .
C3 C 0.7863(7) 0.6677(7) 0.54600(5) 0.115(2) Uani 1 1 d . . . . .
H3 H 0.793368 0.719068 0.557655 0.138 Uiso 1 1 calc R . . . .
C4 C 0.8856(5) 0.6991(5) 0.53108(4) 0.0892(13) Uani 1 1 d . . . . .
C5 C 0.8677(4) 0.6172(3) 0.51372(4) 0.0679(8) Uani 1 1 d . . . . .
C6 C 0.9660(4) 0.6403(3) 0.49815(4) 0.0677(8) Uani 1 1 d . . . . .
C7 C 1.0809(5) 0.7388(4) 0.50004(5) 0.0844(10) Uani 1 1 d . . . . .
H7 H 1.148676 0.751540 0.490028 0.101 Uiso 1 1 calc R . . . .
C8 C 1.0946(6) 0.8204(4) 0.51739(6) 0.1039(15) Uani 1 1 d . . . . .
H8 H 1.170871 0.889081 0.518465 0.125 Uiso 1 1 calc R . . . .
C9 C 1.0025(7) 0.8028(5) 0.53227(6) 0.1058(16) Uani 1 1 d . . . . .
H9 H 1.015016 0.858692 0.543472 0.127 Uiso 1 1 calc R . . . .
C10 C 1.0095(4) 0.5532(3) 0.46443(4) 0.0656(7) Uani 1 1 d . . . . .
C11 C 0.9313(3) 0.4714(3) 0.44838(3) 0.0606(6) Uani 1 1 d . . . . .
H11A H 0.848884 0.530814 0.443843 0.073 Uiso 1 1 calc R . . . .
H11B H 0.891516 0.379613 0.453496 0.073 Uiso 1 1 calc R . . . .
C12 C 1.0328(3) 0.4362(3) 0.43125(3) 0.0550(6) Uani 1 1 d . . . . .
H12 H 1.087253 0.526733 0.428000 0.066 Uiso 1 1 calc R . . . .
C13 C 0.9418(3) 0.3904(3) 0.41315(3) 0.0540(5) Uani 1 1 d . . . . .
H13 H 0.896092 0.294365 0.415996 0.065 Uiso 1 1 calc R . . . .
C14 C 1.0438(4) 0.3687(4) 0.39557(4) 0.0680(7) Uani 1 1 d . . . . .
H14A H 1.092202 0.461952 0.392677 0.082 Uiso 1 1 calc R . . . .
H14B H 1.120141 0.297623 0.398934 0.082 Uiso 1 1 calc R . . . .
C15 C 0.9645(5) 0.3153(4) 0.37760(4) 0.0868(11) Uani 1 1 d . . . . .
H15A H 1.035088 0.299614 0.367400 0.130 Uiso 1 1 calc GR . . . .
H15B H 0.893570 0.388277 0.373592 0.130 Uiso 1 1 calc GR . . . .
H15C H 0.914400 0.223965 0.380386 0.130 Uiso 1 1 calc GR . . . .
C16 C 0.8189(3) 0.4972(3) 0.40874(3) 0.0525(5) Uani 1 1 d . . . . .
C17 C 0.6716(3) 0.4653(3) 0.40771(4) 0.0621(7) Uani 1 1 d . . . . .
H17 H 0.632092 0.371366 0.409680 0.075 Uiso 1 1 calc R . . . .
C18 C 0.6826(3) 0.7064(3) 0.40185(3) 0.0565(6) Uani 1 1 d . . . . .
C19 C 0.8285(3) 0.6542(3) 0.40503(3) 0.0526(5) Uani 1 1 d . . . . .
C20 C 0.9434(4) 0.7571(3) 0.40482(5) 0.0713(8) Uani 1 1 d . . . . .
H20 H 1.040797 0.727624 0.406845 0.086 Uiso 1 1 calc R . . . .
C21 C 0.9089(5) 0.9045(4) 0.40152(7) 0.0931(12) Uani 1 1 d . . . . .
H21 H 0.984934 0.973901 0.401414 0.112 Uiso 1 1 calc R . . . .
C22 C 0.7667(5) 0.9512(4) 0.39840(6) 0.0875(10) Uani 1 1 d . . . . .
H22 H 0.748669 1.051274 0.396256 0.105 Uiso 1 1 calc R . . . .
C23 C 0.6507(4) 0.8540(4) 0.39838(4) 0.0740(8) Uani 1 1 d . . . . .
H23 H 0.554293 0.885725 0.396119 0.089 Uiso 1 1 calc R . . . .
C24 C 0.4282(4) 0.5950(6) 0.40258(6) 0.0932(12) Uani 1 1 d . . . . .
H24A H 0.387565 0.498197 0.404722 0.140 Uiso 1 1 calc GR . . . .
H24B H 0.398316 0.630292 0.390047 0.140 Uiso 1 1 calc GR . . . .
H24C H 0.392766 0.661497 0.412391 0.140 Uiso 1 1 calc GR . . . .
B1 B 1.1491(3) 0.3166(3) 0.43784(3) 0.0569(7) Uani 1 1 d D . . . .
O2 O 1.1126(8) 0.1795(7) 0.44302(14) 0.101(2) Uani 0.495(8) 1 d D U P A 1
O3 O 1.2970(7) 0.3388(8) 0.43903(14) 0.097(2) Uani 0.495(8) 1 d D U P A 1
C25 C 1.2446(8) 0.0959(7) 0.44780(12) 0.082(2) Uani 0.495(8) 1 d D U P A 1
C26 C 1.3668(8) 0.2078(8) 0.44684(13) 0.091(3) Uani 0.495(8) 1 d D U P A 1
C27 C 1.2392(12) 0.0247(13) 0.46889(16) 0.111(4) Uani 0.495(8) 1 d D U P A 1
H27A H 1.247068 0.101487 0.478447 0.167 Uiso 0.495(8) 1 calc GR . P A 1
H27B H 1.320100 -0.043391 0.470374 0.167 Uiso 0.495(8) 1 calc GR . P A 1
H27C H 1.147304 -0.027129 0.470558 0.167 Uiso 0.495(8) 1 calc GR . P A 1
C28 C 1.2411(15) -0.0155(12) 0.4321(2) 0.165(7) Uani 0.495(8) 1 d D U P A 1
H28A H 1.149235 -0.068908 0.432563 0.247 Uiso 0.495(8) 1 calc GR . P A 1
H28B H 1.322000 -0.083358 0.433645 0.247 Uiso 0.495(8) 1 calc GR . P A 1
H28C H 1.249655 0.033423 0.419755 0.247 Uiso 0.495(8) 1 calc GR . P A 1
C29 C 1.4159(18) 0.2699(16) 0.4658(2) 0.180(8) Uani 0.495(8) 1 d D U P A 1
H29A H 1.479862 0.353093 0.463596 0.270 Uiso 0.495(8) 1 calc GR . P A 1
H29B H 1.468442 0.195345 0.472956 0.270 Uiso 0.495(8) 1 calc GR . P A 1
H29C H 1.330971 0.301294 0.473104 0.270 Uiso 0.495(8) 1 calc GR . P A 1
C30 C 1.4971(9) 0.1416(12) 0.43469(14) 0.104(3) Uani 0.495(8) 1 d D U P A 1
H30A H 1.465203 0.126995 0.421550 0.156 Uiso 0.495(8) 1 calc GR . P A 1
H30B H 1.526516 0.048380 0.440153 0.156 Uiso 0.495(8) 1 calc GR . P A 1
H30C H 1.579450 0.208729 0.434898 0.156 Uiso 0.495(8) 1 calc GR . P A 1
O2A O 1.1154(6) 0.2169(6) 0.45163(8) 0.0638(14) Uani 0.505(8) 1 d D U P A 2
O3A O 1.2875(6) 0.2987(8) 0.43111(9) 0.086(2) Uani 0.505(8) 1 d D U P A 2
C25A C 1.2458(8) 0.1343(8) 0.45655(10) 0.083(2) Uani 0.505(8) 1 d D U P A 2
C26A C 1.3564(8) 0.1794(10) 0.44165(12) 0.095(3) Uani 0.505(8) 1 d D U P A 2
C27A C 1.2696(18) 0.188(2) 0.47666(12) 0.204(8) Uani 0.505(8) 1 d D U P A 2
H27D H 1.321645 0.280644 0.476328 0.307 Uiso 0.505(8) 1 calc GR . P A 2
H27E H 1.326817 0.116641 0.483736 0.307 Uiso 0.505(8) 1 calc GR . P A 2
H27F H 1.175560 0.201529 0.482907 0.307 Uiso 0.505(8) 1 calc GR . P A 2
C28A C 1.2125(14) -0.0342(9) 0.4548(3) 0.144(6) Uani 0.505(8) 1 d D U P A 2
H28D H 1.148970 -0.064216 0.465233 0.216 Uiso 0.505(8) 1 calc GR . P A 2
H28E H 1.303614 -0.088813 0.455430 0.216 Uiso 0.505(8) 1 calc GR . P A 2
H28F H 1.164532 -0.053581 0.442642 0.216 Uiso 0.505(8) 1 calc GR . P A 2
C29A C 1.5013(10) 0.2279(16) 0.4518(2) 0.149(6) Uani 0.505(8) 1 d D U P A 2
H29D H 1.546307 0.306819 0.444560 0.223 Uiso 0.505(8) 1 calc GR . P A 2
H29E H 1.568185 0.145477 0.452432 0.223 Uiso 0.505(8) 1 calc GR . P A 2
H29F H 1.479340 0.261625 0.464674 0.223 Uiso 0.505(8) 1 calc GR . P A 2
C30A C 1.374(2) 0.0808(16) 0.42489(16) 0.190(8) Uani 0.505(8) 1 d D U P A 2
H30D H 1.285751 0.023318 0.423191 0.285 Uiso 0.505(8) 1 calc GR . P A 2
H30E H 1.456633 0.015818 0.427049 0.285 Uiso 0.505(8) 1 calc GR . P A 2
H30F H 1.391781 0.138903 0.413461 0.285 Uiso 0.505(8) 1 calc GR . P A 2

loop_
_atom_site_aniso_label
_atom_site_aniso_U_11
_atom_site_aniso_U_22
_atom_site_aniso_U_33
_atom_site_aniso_U_23
_atom_site_aniso_U_13
_atom_site_aniso_U_12
O1 0.123(2) 0.169(3) 0.0846(16) -0.0372(18) 0.0240(16) -0.071(2)
N1 0.088(2) 0.099(2) 0.0615(13) 0.0092(14) 0.0123(13) 0.0350(17)
N2 0.0848(16) 0.0702(14) 0.0476(10) -0.0055(9) 0.0000(10) -0.0019(13)
N3 0.0537(12) 0.0828(17) 0.0626(12) -0.0007(12) -0.0062(10) -0.0002(12)
C1 0.092(3) 0.126(4) 0.089(2) 0.024(2) 0.028(2) 0.041(3)
C2 0.111(3) 0.170(5) 0.069(2) 0.022(3) 0.026(2) 0.073(4)
C3 0.148(4) 0.143(4) 0.0552(17) -0.004(2) 0.002(2) 0.087(4)
C4 0.128(3) 0.089(2) 0.0503(13) -0.0017(14) -0.0134(16) 0.061(2)
C5 0.087(2) 0.0655(16) 0.0510(12) 0.0030(12) -0.0064(13) 0.0279(16)
C6 0.097(2) 0.0601(15) 0.0456(11) 0.0007(11) -0.0088(13) 0.0152(14)
C7 0.123(3) 0.0651(18) 0.0648(16) 0.0008(14) -0.0189(19) -0.0027(19)
C8 0.160(4) 0.073(2) 0.079(2) -0.0066(18) -0.042(3) -0.001(2)
C9 0.168(5) 0.078(2) 0.072(2) -0.0178(18) -0.036(3) 0.033(3)
C10 0.0787(18) 0.0639(16) 0.0544(13) -0.0009(11) -0.0023(12) 0.0022(14)
C11 0.0641(15) 0.0678(15) 0.0498(11) -0.0028(11) -0.0025(11) 0.0131(12)
C12 0.0623(14) 0.0542(13) 0.0485(11) 0.0065(9) 0.0008(10) 0.0103(11)
C13 0.0669(15) 0.0471(12) 0.0481(11) 0.0041(9) 0.0044(10) 0.0055(11)
C14 0.084(2) 0.0662(16) 0.0534(13) -0.0008(12) 0.0112(13) 0.0116(14)
C15 0.124(3) 0.081(2) 0.0554(14) -0.0100(14) 0.0187(17) -0.020(2)
C16 0.0629(15) 0.0511(13) 0.0434(10) 0.0018(9) -0.0023(9) -0.0001(11)
C17 0.0662(16) 0.0630(16) 0.0571(13) -0.0002(11) -0.0042(12) -0.0122(13)
C18 0.0583(14) 0.0641(15) 0.0471(11) 0.0035(10) -0.0031(10) 0.0066(12)
C19 0.0551(13) 0.0549(13) 0.0477(10) 0.0043(9) -0.0037(10) 0.0026(11)
C20 0.0638(17) 0.0626(16) 0.0873(19) 0.0191(14) -0.0106(15) -0.0035(14)
C21 0.088(2) 0.0626(19) 0.129(3) 0.029(2) -0.011(2) -0.0088(18)
C22 0.097(3) 0.0588(18) 0.107(3) 0.0197(17) -0.003(2) 0.0146(19)
C23 0.077(2) 0.075(2) 0.0695(16) 0.0101(14) -0.0048(14) 0.0233(16)
C24 0.0559(17) 0.125(3) 0.099(2) 0.004(2) -0.0132(17) -0.004(2)
B1 0.0641(17) 0.0561(16) 0.0506(13) 0.0113(12) 0.0057(12) 0.0112(13)
O2 0.076(3) 0.079(4) 0.148(5) 0.030(4) -0.016(4) 0.006(3)
O3 0.078(3) 0.073(3) 0.140(5) 0.029(4) -0.021(3) 0.000(3)
C25 0.075(4) 0.062(4) 0.109(5) 0.011(4) -0.017(4) 0.015(3)
C26 0.083(5) 0.076(5) 0.114(6) 0.019(4) -0.019(4) 0.020(4)
C27 0.099(6) 0.101(8) 0.134(8) 0.071(7) 0.009(6) 0.003(6)
C28 0.158(11) 0.092(7) 0.245(16) -0.060(9) -0.092(11) 0.050(7)
C29 0.226(17) 0.118(9) 0.196(14) -0.021(9) -0.121(13) 0.003(11)
C30 0.080(5) 0.126(7) 0.106(6) 0.049(6) 0.015(5) 0.041(5)
O2A 0.057(2) 0.066(3) 0.069(3) 0.033(2) 0.013(2) 0.014(2)
O3A 0.076(3) 0.098(4) 0.084(3) 0.051(3) 0.032(2) 0.039(3)
C25A 0.086(4) 0.091(5) 0.072(4) 0.032(3) 0.006(3) 0.034(4)
C26A 0.088(5) 0.099(5) 0.098(5) 0.036(4) 0.032(4) 0.043(4)
C27A 0.184(14) 0.34(2) 0.086(6) 0.020(10) -0.020(8) 0.072(15)
C28A 0.121(8) 0.073(6) 0.239(16) 0.049(8) 0.022(11) 0.027(6)
C29A 0.084(6) 0.163(12) 0.199(14) 0.070(11) -0.038(8) -0.005(7)
C30A 0.252(18) 0.176(13) 0.141(10) 0.002(9) 0.066(11) 0.107(13)

loop_
_atom_type_symbol
_atom_type_description
_atom_type_scat_dispersion_real
_atom_type_scat_dispersion_imag
_atom_type_scat_source
C C 0.0181 0.0091 'International Tables Vol C Tables 4.2.6.8 and 6.1.1.4'
H H 0.0000 0.0000 'International Tables Vol C Tables 4.2.6.8 and 6.1.1.4'
B B 0.0090 0.0039 'International Tables Vol C Tables 4.2.6.8 and 6.1.1.4'
N N 0.0311 0.0180 'International Tables Vol C Tables 4.2.6.8 and 6.1.1.4'
O O 0.0492 0.0322 'International Tables Vol C Tables 4.2.6.8 and 6.1.1.4'

loop_
_geom_angle_atom_site_label_1
_geom_angle_atom_site_label_2
_geom_angle_atom_site_label_3
_geom_angle
C1 N1 C5 118.4(4)
C6 N2 H2 115.6
C10 N2 H2 115.6
C10 N2 C6 128.8(3)
C17 N3 C18 108.2(2)
C17 N3 C24 126.3(3)
C18 N3 C24 125.2(3)
N1 C1 H1 119.0
N1 C1 C2 122.0(6)
C2 C1 H1 119.0
C1 C2 H2A 120.4
C3 C2 C1 119.3(4)
C3 C2 H2A 120.4
C2 C3 H3 119.5
C2 C3 C4 120.9(4)
C4 C3 H3 119.5
C3 C4 C5 116.4(5)
C3 C4 C9 124.9(4)
C9 C4 C5 118.7(4)
N1 C5 C4 123.0(3)
N1 C5 C6 117.3(3)
C6 C5 C4 119.7(4)
C5 C6 N2 115.0(3)
C7 C6 N2 125.1(3)
C7 C6 C5 120.0(3)
C6 C7 H7 120.5
C6 C7 C8 119.0(4)
C8 C7 H7 120.5
C7 C8 H8 118.8
C9 C8 C7 122.5(5)
C9 C8 H8 118.8
C4 C9 H9 120.0
C8 C9 C4 120.1(4)
C8 C9 H9 120.0
O1 C10 N2 123.2(3)
O1 C10 C11 122.2(3)
N2 C10 C11 114.5(3)
C10 C11 H11A 109.0
C10 C11 H11B 109.0
C10 C11 C12 112.9(2)
H11A C11 H11B 107.8
C12 C11 H11A 109.0
C12 C11 H11B 109.0
C11 C12 H12 107.7
C11 C12 C13 111.1(2)
C11 C12 B1 108.64(19)
C13 C12 H12 107.7
C13 C12 B1 113.7(2)
B1 C12 H12 107.7
C12 C13 H13 107.3
C14 C13 C12 110.6(2)
C14 C13 H13 107.3
C16 C13 C12 112.5(2)
C16 C13 H13 107.3
C16 C13 C14 111.5(2)
C13 C14 H14A 108.8
C13 C14 H14B 108.8
H14A C14 H14B 107.7
C15 C14 C13 113.8(3)
C15 C14 H14A 108.8
C15 C14 H14B 108.8
C14 C15 H15A 109.5
C14 C15 H15B 109.5
C14 C15 H15C 109.5
H15A C15 H15B 109.5
H15A C15 H15C 109.5
H15B C15 H15C 109.5
C17 C16 C13 126.6(3)
C17 C16 C19 104.9(2)
C19 C16 C13 128.5(2)
N3 C17 H17 124.0
C16 C17 N3 112.0(3)
C16 C17 H17 124.0
N3 C18 C19 107.5(2)
N3 C18 C23 129.7(3)
C23 C18 C19 122.7(3)
C18 C19 C16 107.4(2)
C20 C19 C16 134.6(3)
C20 C19 C18 118.0(3)
C19 C20 H20 120.8
C21 C20 C19 118.4(3)
C21 C20 H20 120.8
C20 C21 H21 118.9
C22 C21 C20 122.2(4)
C22 C21 H21 118.9
C21 C22 H22 119.3
C23 C22 C21 121.4(3)
C23 C22 H22 119.3
C18 C23 H23 121.3
C22 C23 C18 117.3(3)
C22 C23 H23 121.3
N3 C24 H24A 109.5
N3 C24 H24B 109.5
N3 C24 H24C 109.5
H24A C24 H24B 109.5
H24A C24 H24C 109.5
H24B C24 H24C 109.5
O2 B1 C12 123.5(4)
O2 B1 O3 111.5(5)
O3 B1 C12 125.0(4)
O2A B1 C12 120.8(3)
O3A B1 C12 127.1(3)
O3A B1 O2A 112.0(4)
B1 O2 C25 110.0(6)
B1 O3 C26 109.4(6)
O2 C25 C26 104.1(5)
O2 C25 C27 113.2(7)
O2 C25 C28 99.8(7)
C26 C25 C27 109.6(6)
C28 C25 C26 116.3(8)
C28 C25 C27 113.2(7)
O3 C26 C25 104.3(5)
O3 C26 C29 98.6(9)
O3 C26 C30 116.2(7)
C25 C26 C30 108.6(7)
C29 C26 C25 115.7(8)
C29 C26 C30 113.0(7)
C25 C27 H27A 109.5
C25 C27 H27B 109.5
C25 C27 H27C 109.5
H27A C27 H27B 109.5
H27A C27 H27C 109.5
H27B C27 H27C 109.5
C25 C28 H28A 109.5
C25 C28 H28B 109.5
C25 C28 H28C 109.5
H28A C28 H28B 109.5
H28A C28 H28C 109.5
H28B C28 H28C 109.5
C26 C29 H29A 109.5
C26 C29 H29B 109.5
C26 C29 H29C 109.5
H29A C29 H29B 109.5
H29A C29 H29C 109.5
H29B C29 H29C 109.5
C26 C30 H30A 109.5
C26 C30 H30B 109.5
C26 C30 H30C 109.5
H30A C30 H30B 109.5
H30A C30 H30C 109.5
H30B C30 H30C 109.5
B1 O2A C25A 109.2(4)
B1 O3A C26A 108.5(5)
O2A C25A C26A 104.2(4)
O2A C25A C27A 99.8(8)
O2A C25A C28A 109.3(7)
C26A C25A C28A 110.1(7)
C27A C25A C26A 117.3(8)
C27A C25A C28A 114.8(7)
O3A C26A C25A 105.2(5)
O3A C26A C29A 112.5(8)
O3A C26A C30A 95.9(8)
C25A C26A C29A 109.4(7)
C30A C26A C25A 116.8(8)
C30A C26A C29A 115.8(8)
C25A C27A H27D 109.5
C25A C27A H27E 109.5
C25A C27A H27F 109.5
H27D C27A H27E 109.5
H27D C27A H27F 109.5
H27E C27A H27F 109.5
C25A C28A H28D 109.5
C25A C28A H28E 109.5
C25A C28A H28F 109.5
H28D C28A H28E 109.5
H28D C28A H28F 109.5
H28E C28A H28F 109.5
C26A C29A H29D 109.5
C26A C29A H29E 109.5
C26A C29A H29F 109.5
H29D C29A H29E 109.5
H29D C29A H29F 109.5
H29E C29A H29F 109.5
C26A C30A H30D 109.5
C26A C30A H30E 109.5
C26A C30A H30F 109.5
H30D C30A H30E 109.5
H30D C30A H30F 109.5
H30E C30A H30F 109.5

loop_
_geom_bond_atom_site_label_1
_geom_bond_atom_site_label_2
_geom_bond_distance
O1 C10 1.208(4)
N1 C1 1.323(5)
N1 C5 1.362(5)
N2 H2 0.8600
N2 C6 1.409(3)
N2 C10 1.349(4)
N3 C17 1.365(4)
N3 C18 1.372(4)
N3 C24 1.454(4)
C1 H1 0.9300
C1 C2 1.416(7)
C2 H2A 0.9300
C2 C3 1.355(8)
C3 H3 0.9300
C3 C4 1.394(7)
C4 C5 1.416(5)
C4 C9 1.413(7)
C5 C6 1.409(5)
C6 C7 1.373(5)
C7 H7 0.9300
C7 C8 1.411(5)
C8 H8 0.9300
C8 C9 1.331(7)
C9 H9 0.9300
C10 C11 1.507(4)
C11 H11A 0.9700
C11 H11B 0.9700
C11 C12 1.529(3)
C12 H12 0.9800
C12 C13 1.552(3)
C12 B1 1.574(4)
C13 H13 0.9800
C13 C14 1.536(4)
C13 C16 1.501(4)
C14 H14A 0.9700
C14 H14B 0.9700
C14 C15 1.511(5)
C15 H15A 0.9600
C15 H15B 0.9600
C15 H15C 0.9600
C16 C17 1.364(4)
C16 C19 1.444(4)
C17 H17 0.9300
C18 C19 1.417(4)
C18 C23 1.385(4)
C19 C20 1.393(4)
C20 H20 0.9300
C20 C21 1.386(5)
C21 H21 0.9300
C21 C22 1.369(6)
C22 H22 0.9300
C22 C23 1.367(5)
C23 H23 0.9300
C24 H24A 0.9600
C24 H24B 0.9600
C24 H24C 0.9600
B1 O2 1.330(7)
B1 O3 1.353(7)
B1 O2A 1.345(5)
B1 O3A 1.343(6)
O2 C25 1.450(8)
O3 C26 1.445(8)
C25 C26 1.498(9)
C25 C27 1.591(8)
C25 C28 1.481(9)
C26 C29 1.491(10)
C26 C30 1.564(9)
C27 H27A 0.9600
C27 H27B 0.9600
C27 H27C 0.9600
C28 H28A 0.9600
C28 H28B 0.9600
C28 H28C 0.9600
C29 H29A 0.9600
C29 H29B 0.9600
C29 H29C 0.9600
C30 H30A 0.9600
C30 H30B 0.9600
C30 H30C 0.9600
O2A C25A 1.435(7)
O3A C26A 1.441(8)
C25A C26A 1.490(8)
C25A C27A 1.485(9)
C25A C28A 1.556(9)
C26A C29A 1.547(10)
C26A C30A 1.469(10)
C27A H27D 0.9600
C27A H27E 0.9600
C27A H27F 0.9600
C28A H28D 0.9600
C28A H28E 0.9600
C28A H28F 0.9600
C29A H29D 0.9600
C29A H29E 0.9600
C29A H29F 0.9600
C30A H30D 0.9600
C30A H30E 0.9600
C30A H30F 0.9600
